data_1559410
loop_
_publ_author_name
'Wang, Jinhui'
'Jin, Weiyang'
'Zhou, Xiaoxin'
'Li, Jiaqi'
'Xu, Chengdong'
'Ma, Zhongjun'
'Wang, Jianan'
'Qin, Lele'
'Zhou, Biao'
'Ding, Wanjing'
'Gao, Tingting'
'Yao, Hangping'
'Chen, Zhe'

_publ_section_title
;
 Identification, Structure--Activity Relationships of Marine-Derived
 Indolocarbazoles, and a Dual PKC\q/\d Inhibitor with Potent
 Antipancreatic Cancer Efficacy
;
_journal_name_full 'Journal of Medicinal Chemistry'
_journal_paper_doi 10.1021/acs.jmedchem.0c01271
_journal_year 2020
_chemical_absolute_configuration rmad
_chemical_formula_moiety 'C28 H25 N3 O6, H2 O'
_chemical_formula_sum 'C28 H27 N3 O7'
_chemical_formula_weight 517.52
_space_group_crystal_system orthorhombic
_space_group_IT_number 19
_space_group_name_Hall 'P 2ac 2ab'
_space_group_name_H-M_alt 'P 21 21 21'
_atom_sites_solution_hydrogens mixed
_atom_sites_solution_primary direct
_audit_creation_date 2017-09-12
_audit_creation_method
;
Olex2 1.2
(compiled 2017.03.28 svn.r3405 for OlexSys, GUI svn.r5381)
;
_cell_angle_alpha 90
_cell_angle_beta 90
_cell_angle_gamma 90
_cell_formula_units_Z 4
_cell_length_a 7.22366(16)
_cell_length_b 16.5577(4)
_cell_length_c 20.6478(5)
_cell_measurement_reflns_used 16141
_cell_measurement_temperature 180.9
_cell_measurement_theta_max 66.9083
_cell_measurement_theta_min 3.4187
_cell_volume 2469.63(10)
_computing_cell_refinement
;
CrysAlisPro, Agilent Technologies,
Version 1.171.35.11 (release 16-05-2011 CrysAlis171 .NET)
(compiled May 16 2011,17:55:39)
;
_computing_data_collection
;
CrysAlisPro, Agilent Technologies,
Version 1.171.35.11 (release 16-05-2011 CrysAlis171 .NET)
(compiled May 16 2011,17:55:39)
;
_computing_data_reduction
;
CrysAlisPro, Agilent Technologies,
Version 1.171.35.11 (release 16-05-2011 CrysAlis171 .NET)
(compiled May 16 2011,17:55:39)
;
_computing_molecular_graphics 'Olex2 (Dolomanov et al., 2009)'
_computing_publication_material 'Olex2 (Dolomanov et al., 2009)'
_computing_structure_refinement 'ShelXL (Sheldrick, 2015)'
_computing_structure_solution 'ShelXS (Sheldrick, 2008)'
_diffrn_ambient_temperature 180.9
_diffrn_detector_area_resol_mean 10.3592
_diffrn_measured_fraction_theta_full 0.998
_diffrn_measured_fraction_theta_max 0.997
_diffrn_measurement_details
;
#__ type_ start__ end____ width___ exp.time_
  1 omega  -49.00  -23.00   1.0000    1.5000
omega____ theta____ kappa____ phi______ frames
    -      -41.6938  -77.0000   30.0000 26

#__ type_ start__ end____ width___ exp.time_
  2 omega  -97.00  -18.00   1.0000    1.5000
omega____ theta____ kappa____ phi______ frames
    -      -41.6938  125.0000  -30.0000 79

#__ type_ start__ end____ width___ exp.time_
  3 omega -116.00  -90.00   1.0000    1.5000
omega____ theta____ kappa____ phi______ frames
    -      -41.6938  -77.0000   90.0000 26

#__ type_ start__ end____ width___ exp.time_
  4 omega  -34.00   -8.00   1.0000    1.5000
omega____ theta____ kappa____ phi______ frames
    -      -41.6938  -77.0000   90.0000 26

#__ type_ start__ end____ width___ exp.time_
  5 omega  -47.00   -9.00   1.0000    1.5000
omega____ theta____ kappa____ phi______ frames
    -      -41.6938  -77.0000  -60.0000 38

#__ type_ start__ end____ width___ exp.time_
  6 omega   13.00  120.00   1.0000    1.5000
omega____ theta____ kappa____ phi______ frames
    -       41.6938   77.0000 -180.0000 107

#__ type_ start__ end____ width___ exp.time_
  7 omega    9.00  117.00   1.0000    1.5000
omega____ theta____ kappa____ phi______ frames
    -       41.6938   77.0000  -90.0000 108

#__ type_ start__ end____ width___ exp.time_
  8 omega   15.00   84.00   1.0000    1.5000
omega____ theta____ kappa____ phi______ frames
    -       41.6938   38.0000   30.0000 69

#__ type_ start__ end____ width___ exp.time_
  9 omega    8.00  119.00   1.0000    1.5000
omega____ theta____ kappa____ phi______ frames
    -       41.6938   77.0000   90.0000 111

#__ type_ start__ end____ width___ exp.time_
 10 omega    0.00   92.00   1.0000    1.5000
omega____ theta____ kappa____ phi______ frames
    -       41.6938 -125.0000 -150.0000 92

#__ type_ start__ end____ width___ exp.time_
 11 omega  -74.00  -49.00   1.0000    3.0000
omega____ theta____ kappa____ phi______ frames
    -      -83.0000  -77.0000 -120.0000 25

#__ type_ start__ end____ width___ exp.time_
 12 omega  -76.00  -50.00   1.0000    3.0000
omega____ theta____ kappa____ phi______ frames
    -      -83.0000  -76.0000   38.0000 26

#__ type_ start__ end____ width___ exp.time_
 13 omega  -76.00  -50.00   1.0000    3.0000
omega____ theta____ kappa____ phi______ frames
    -      -83.0000  -72.0000    6.0000 26

#__ type_ start__ end____ width___ exp.time_
 14 omega  -75.00  -49.00   1.0000    3.0000
omega____ theta____ kappa____ phi______ frames
    -      -83.0000  -77.0000   90.0000 26

#__ type_ start__ end____ width___ exp.time_
 15 omega  -77.00  -51.00   1.0000    3.0000
omega____ theta____ kappa____ phi______ frames
    -      -83.0000  -69.0000   58.0000 26

#__ type_ start__ end____ width___ exp.time_
 16 omega  -76.00  -50.00   1.0000    3.0000
omega____ theta____ kappa____ phi______ frames
    -      -83.0000  -76.0000 -161.0000 26

#__ type_ start__ end____ width___ exp.time_
 17 omega  -76.00  -50.00   1.0000    3.0000
omega____ theta____ kappa____ phi______ frames
    -      -83.0000  -74.0000  109.0000 26

#__ type_ start__ end____ width___ exp.time_
 18 omega -121.00  -95.00   1.0000    3.0000
omega____ theta____ kappa____ phi______ frames
    -      -83.0000  125.0000 -180.0000 26

#__ type_ start__ end____ width___ exp.time_
 19 omega  -76.00  -50.00   1.0000    3.0000
omega____ theta____ kappa____ phi______ frames
    -      -83.0000  -74.0000  167.0000 26

#__ type_ start__ end____ width___ exp.time_
 20 omega  -75.00  -49.00   1.0000    3.0000
omega____ theta____ kappa____ phi______ frames
    -      -83.0000  -77.0000 -150.0000 26

#__ type_ start__ end____ width___ exp.time_
 21 omega  -74.00  -49.00   1.0000    3.0000
omega____ theta____ kappa____ phi______ frames
    -      -83.0000  -77.0000   60.0000 25

#__ type_ start__ end____ width___ exp.time_
 22 omega  -77.00  -50.00   1.0000    3.0000
omega____ theta____ kappa____ phi______ frames
    -      -83.0000  -73.0000  -87.0000 27

#__ type_ start__ end____ width___ exp.time_
 23 omega  -76.00  -49.00   1.0000    3.0000
omega____ theta____ kappa____ phi______ frames
    -      -83.0000  -77.0000  150.0000 27

#__ type_ start__ end____ width___ exp.time_
 24 omega  -76.00  -50.00   1.0000    3.0000
omega____ theta____ kappa____ phi______ frames
    -      -83.0000  -72.0000  -45.0000 26

#__ type_ start__ end____ width___ exp.time_
 25 omega  -77.00  -51.00   1.0000    3.0000
omega____ theta____ kappa____ phi______ frames
    -      -83.0000  -72.0000  -21.0000 26

#__ type_ start__ end____ width___ exp.time_
 26 omega -139.00 -112.00   1.0000    3.0000
omega____ theta____ kappa____ phi______ frames
    -      -83.0000  -69.0000   58.0000 27

#__ type_ start__ end____ width___ exp.time_
 27 omega  -75.00  -49.00   1.0000    3.0000
omega____ theta____ kappa____ phi______ frames
    -      -83.0000  -77.0000  -60.0000 26

#__ type_ start__ end____ width___ exp.time_
 28 omega  -76.00  -50.00   1.0000    3.0000
omega____ theta____ kappa____ phi______ frames
    -      -83.0000  -73.0000 -103.0000 26

#__ type_ start__ end____ width___ exp.time_
 29 omega   65.00  168.00   1.0000    3.0000
omega____ theta____ kappa____ phi______ frames
    -       93.5000   77.0000   30.0000 103

#__ type_ start__ end____ width___ exp.time_
 30 omega   91.00  162.00   1.0000    3.0000
omega____ theta____ kappa____ phi______ frames
    -       93.5000   77.0000  -90.0000 71

#__ type_ start__ end____ width___ exp.time_
 31 omega   44.00  119.00   1.0000    3.0000
omega____ theta____ kappa____ phi______ frames
    -       93.5000  -93.0000  -76.0000 75

#__ type_ start__ end____ width___ exp.time_
 32 omega   62.00   88.00   1.0000    3.0000
omega____ theta____ kappa____ phi______ frames
    -       93.5000   77.0000  -90.0000 26

#__ type_ start__ end____ width___ exp.time_
 33 omega   82.00  108.00   1.0000    3.0000
omega____ theta____ kappa____ phi______ frames
    -       93.5000  -86.0000  -28.0000 26

#__ type_ start__ end____ width___ exp.time_
 34 omega   93.00  172.00   1.0000    3.0000
omega____ theta____ kappa____ phi______ frames
    -       93.5000   77.0000 -180.0000 79

#__ type_ start__ end____ width___ exp.time_
 35 omega   62.00   90.00   1.0000    3.0000
omega____ theta____ kappa____ phi______ frames
    -       93.5000   77.0000 -180.0000 28

#__ type_ start__ end____ width___ exp.time_
 36 omega   20.00   66.00   1.0000    3.0000
omega____ theta____ kappa____ phi______ frames
    -       93.5000  -86.0000  -28.0000 46

#__ type_ start__ end____ width___ exp.time_
 37 omega   64.00  126.00   1.0000    3.0000
omega____ theta____ kappa____ phi______ frames
    -       93.5000  -77.0000  150.0000 62

#__ type_ start__ end____ width___ exp.time_
 38 omega   90.00  172.00   1.0000    3.0000
omega____ theta____ kappa____ phi______ frames
    -       93.5000   77.0000  120.0000 82

#__ type_ start__ end____ width___ exp.time_
 39 omega   22.00  116.00   1.0000    3.0000
omega____ theta____ kappa____ phi______ frames
    -       93.5000  -89.0000  144.0000 94

#__ type_ start__ end____ width___ exp.time_
 40 omega   60.00   87.00   1.0000    3.0000
omega____ theta____ kappa____ phi______ frames
    -       93.5000   77.0000  120.0000 27

#__ type_ start__ end____ width___ exp.time_
 41 omega   61.00  171.00   1.0000    3.0000
omega____ theta____ kappa____ phi______ frames
    -       93.5000   77.0000 -120.0000 110

#__ type_ start__ end____ width___ exp.time_
 42 omega   61.00  171.00   1.0000    3.0000
omega____ theta____ kappa____ phi______ frames
    -       93.5000   77.0000  150.0000 110

#__ type_ start__ end____ width___ exp.time_
 43 omega   46.00  122.00   1.0000    3.0000
omega____ theta____ kappa____ phi______ frames
    -       93.5000  -77.0000    0.0000 76

#__ type_ start__ end____ width___ exp.time_
 44 omega   60.00  172.00   1.0000    3.0000
omega____ theta____ kappa____ phi______ frames
    -       93.5000   77.0000  -60.0000 112

#__ type_ start__ end____ width___ exp.time_
 45 omega  121.00  169.00   1.0000    3.0000
omega____ theta____ kappa____ phi______ frames
    -       93.5000   77.0000 -150.0000 48

#__ type_ start__ end____ width___ exp.time_
 46 omega   93.00  170.00   1.0000    3.0000
omega____ theta____ kappa____ phi______ frames
    -       93.5000   77.0000    0.0000 77

#__ type_ start__ end____ width___ exp.time_
 47 omega   91.00  118.00   1.0000    3.0000
omega____ theta____ kappa____ phi______ frames
    -       93.5000   77.0000 -150.0000 27

#__ type_ start__ end____ width___ exp.time_
 48 omega   61.00   87.00   1.0000    3.0000
omega____ theta____ kappa____ phi______ frames
    -       93.5000   77.0000    0.0000 26

#__ type_ start__ end____ width___ exp.time_
 49 omega   67.00  169.00   1.0000    3.0000
omega____ theta____ kappa____ phi______ frames
    -       93.5000   77.0000   60.0000 102

#__ type_ start__ end____ width___ exp.time_
 50 omega   62.00   87.00   1.0000    3.0000
omega____ theta____ kappa____ phi______ frames
    -       93.5000   77.0000 -150.0000 25

#__ type_ start__ end____ width___ exp.time_
 51 omega   61.00  172.00   1.0000    3.0000
omega____ theta____ kappa____ phi______ frames
    -       93.5000   77.0000  -30.0000 111

#__ type_ start__ end____ width___ exp.time_
 52 omega   60.00  145.00   1.0000    3.0000
omega____ theta____ kappa____ phi______ frames
    -       93.5000   77.0000   90.0000 85
;
_diffrn_measurement_device_type 'Xcalibur, Atlas, Gemini ultra'
_diffrn_measurement_method '\w scans'
_diffrn_orient_matrix_UB_11 0.0478648000
_diffrn_orient_matrix_UB_12 0.0431635000
_diffrn_orient_matrix_UB_13 -0.0638682000
_diffrn_orient_matrix_UB_21 0.1544777000
_diffrn_orient_matrix_UB_22 0.0473871000
_diffrn_orient_matrix_UB_23 0.0348996000
_diffrn_orient_matrix_UB_31 0.1390898000
_diffrn_orient_matrix_UB_32 -0.0674180000
_diffrn_orient_matrix_UB_33 -0.0164186000
_diffrn_radiation_monochromator mirror
_diffrn_radiation_type CuK\a
_diffrn_radiation_wavelength 1.54184
_diffrn_reflns_av_R_equivalents 0.0803
_diffrn_reflns_av_unetI/netI 0.0275
_diffrn_reflns_Laue_measured_fraction_full 0.998
_diffrn_reflns_Laue_measured_fraction_max 0.997
_diffrn_reflns_limit_h_max 8
_diffrn_reflns_limit_h_min -8
_diffrn_reflns_limit_k_max 19
_diffrn_reflns_limit_k_min -19
_diffrn_reflns_limit_l_max 24
_diffrn_reflns_limit_l_min -24
_diffrn_reflns_number 44471
_diffrn_reflns_point_group_measured_fraction_full 0.996
_diffrn_reflns_point_group_measured_fraction_max 0.995
_diffrn_reflns_theta_full 67.020
_diffrn_reflns_theta_max 67.020
_diffrn_reflns_theta_min 3.422
_diffrn_source 'Enhance Ultra (Cu) X-ray Source'
_exptl_absorpt_coefficient_mu 0.839
_exptl_absorpt_correction_T_max 1.00000
_exptl_absorpt_correction_T_min 0.64558
_exptl_absorpt_correction_type multi-scan
_exptl_absorpt_process_details
;
CrysAlisPro, Agilent Technologies,
Version 1.171.35.11 (release 16-05-2011 CrysAlis171 .NET)
(compiled May 16 2011,17:55:39)
Empirical absorption correction using spherical harmonics,
 implemented in SCALE3 ABSPACK scaling algorithm.
;
_exptl_crystal_colour 'dark green'
_exptl_crystal_colour_modifier dark
_exptl_crystal_colour_primary green
_exptl_crystal_density_diffrn 1.392
_exptl_crystal_description block
_exptl_crystal_F_000 1088
_exptl_crystal_size_max 0.48
_exptl_crystal_size_mid 0.4
_exptl_crystal_size_min 0.36
_refine_diff_density_max 0.177
_refine_diff_density_min -0.174
_refine_diff_density_rms 0.042
_refine_ls_abs_structure_details
;
 Flack x determined using 1631 quotients [(I+)-(I-)]/[(I+)+(I-)]
 (Parsons, Flack and Wagner, Acta Cryst. B69 (2013) 249-259).
;
_refine_ls_abs_structure_Flack -0.07(11)
_refine_ls_extinction_method none
_refine_ls_goodness_of_fit_ref 1.070
_refine_ls_hydrogen_treatment constr
_refine_ls_matrix_type full
_refine_ls_number_parameters 351
_refine_ls_number_reflns 4396
_refine_ls_number_restraints 0
_refine_ls_restrained_S_all 1.070
_refine_ls_R_factor_all 0.0402
_refine_ls_R_factor_gt 0.0356
_refine_ls_shift/su_max 0.001
_refine_ls_shift/su_mean 0.000
_refine_ls_structure_factor_coef Fsqd
_refine_ls_weighting_details 'w=1/[\s^2^(Fo^2^)+(0.0565P)^2^+0.3716P] where P=(Fo^2^+2Fc^2^)/3'
_refine_ls_weighting_scheme calc
_refine_ls_wR_factor_gt 0.0914
_refine_ls_wR_factor_ref 0.0967
_reflns_Friedel_coverage 0.738
_reflns_Friedel_fraction_full 0.994
_reflns_Friedel_fraction_max 0.993
_reflns_number_gt 4062
_reflns_number_total 4396
_reflns_threshold_expression 'I > 2\s(I)'
_cod_data_source_file jm0c01271_si_007.cif
_cod_data_source_block 170908_13g_20e
_cod_original_cell_volume 2469.62(10)
_cod_database_code 1559410
_shelx_shelxl_version_number 2016/6
_chemical_oxdiff_formula 'c h n o'
_shelx_space_group_comment
;
The symmetry employed for this shelxl refinement is uniquely defined
by the following loop, which should always be used as a source of
symmetry information in preference to the above space-group names.
They are only intended as comments.
;
_shelx_estimated_absorpt_t_max 0.752
_shelx_estimated_absorpt_t_min 0.689
_reflns_odcompleteness_completeness 99.92
_reflns_odcompleteness_iscentric 1
_reflns_odcompleteness_theta 64.99
_olex2_refinement_description
;
1. Fixed Uiso
 At 1.2 times of:
  All C(H) groups, All N(H) groups
 At 1.5 times of:
  All C(H,H,H) groups, All O(H) groups, All O(H,H) groups
2.a Free rotating group:
 O7(H7A,H7B)
2.b Ternary CH refined with riding coordinates:
 C2(H2), C22(H22), C23(H23), C24(H24), C25(H25)
2.c Aromatic/amide H refined with riding coordinates:
 N1(H1), C11(H11), C12(H12), C13(H13), C14(H14), C17(H17), C18(H18), C19(H19),
 C20(H20)
2.d Idealised Me refined as rotating group:
 C26(H26A,H26B,H26C), C27(H27A,H27B,H27C), C28(H28A,H28B,H28C)
2.e Idealised tetrahedral OH refined as rotating group:
 O4(H4), O5(H5)
;
_olex2_submission_special_instructions 'No special instructions were received'

loop_
_space_group_symop_operation_xyz
'x, y, z'
'-x+1/2, -y, z+1/2'
'x+1/2, -y+1/2, -z'
'-x, y+1/2, -z+1/2'

loop_
_atom_site_label
_atom_site_type_symbol
_atom_site_fract_x
_atom_site_fract_y
_atom_site_fract_z
_atom_site_U_iso_or_equiv
_atom_site_adp_type
_atom_site_occupancy
_atom_site_site_symmetry_order
_atom_site_calc_flag
_atom_site_refinement_flags_posn
_atom_site_refinement_flags_adp
_atom_site_refinement_flags_occupancy
_atom_site_disorder_assembly
_atom_site_disorder_group
O1 O 0.8086(3) 0.30778(15) 0.67183(10) 0.0538(6) Uani 1 1 d . . . . .
O2 O 0.3752(3) 0.18735(13) 0.79267(10) 0.0493(6) Uani 1 1 d . . . . .
O3 O 0.8079(2) 0.48068(10) 0.99690(8) 0.0282(4) Uani 1 1 d . . . . .
O4 O 0.8608(2) 0.66241(11) 0.98654(9) 0.0311(4) Uani 1 1 d . . . . .
H4 H 0.960060 0.685606 0.976396 0.047 Uiso 1 1 calc GR . . . .
O5 O 0.5245(3) 0.68102(11) 0.92395(9) 0.0321(4) Uani 1 1 d . . . . .
H5 H 0.409930 0.680640 0.930892 0.048 Uiso 1 1 calc GR . . . .
O6 O 0.3397(2) 0.56814(10) 1.00285(8) 0.0269(4) Uani 1 1 d . . . . .
N1 N 0.5268(4) 0.25810(17) 0.70721(12) 0.0471(7) Uani 1 1 d . . . . .
H1 H 0.499122 0.229604 0.672557 0.057 Uiso 1 1 calc R . . . .
N2 N 0.5223(3) 0.42432(13) 0.96056(10) 0.0280(5) Uani 1 1 d . . . . .
N3 N 0.8923(3) 0.47931(13) 0.88773(10) 0.0285(5) Uani 1 1 d . . . . .
C1 C 0.6853(5) 0.30185(18) 0.71318(14) 0.0428(7) Uani 1 1 d . . . . .
C2 C 0.4076(5) 0.26317(18) 0.76381(14) 0.0395(7) Uani 1 1 d . . . . .
H2 H 0.287398 0.289325 0.752070 0.047 Uiso 1 1 calc R . . . .
C3 C 0.5179(4) 0.31791(17) 0.80820(14) 0.0361(6) Uani 1 1 d . . . . .
C4 C 0.6784(4) 0.34112(17) 0.77730(13) 0.0359(6) Uani 1 1 d . . . . .
C5 C 0.8018(4) 0.39654(16) 0.80598(13) 0.0317(6) Uani 1 1 d . . . . .
C6 C 0.7565(4) 0.42608(15) 0.86847(12) 0.0285(6) Uani 1 1 d . . . . .
C7 C 0.5951(4) 0.40179(15) 0.90050(13) 0.0280(5) Uani 1 1 d . . . . .
C8 C 0.4729(4) 0.34724(15) 0.86961(13) 0.0311(6) Uani 1 1 d . . . . .
C9 C 0.3181(4) 0.33654(15) 0.91276(13) 0.0314(6) Uani 1 1 d . . . . .
C10 C 0.3516(4) 0.38484(15) 0.96808(13) 0.0297(6) Uani 1 1 d . . . . .
C11 C 0.2221(4) 0.38636(16) 1.01846(14) 0.0356(6) Uani 1 1 d . . . . .
H11 H 0.240598 0.419793 1.055282 0.043 Uiso 1 1 calc R . . . .
C12 C 0.0667(4) 0.33812(17) 1.01342(16) 0.0391(7) Uani 1 1 d . . . . .
H12 H -0.019933 0.337493 1.048050 0.047 Uiso 1 1 calc R . . . .
C13 C 0.0330(4) 0.29037(17) 0.95909(16) 0.0421(7) Uani 1 1 d . . . . .
H13 H -0.075632 0.258158 0.956976 0.051 Uiso 1 1 calc R . . . .
C14 C 0.1572(4) 0.28982(16) 0.90848(16) 0.0387(7) Uani 1 1 d . . . . .
H14 H 0.133812 0.258049 0.871054 0.046 Uiso 1 1 calc R . . . .
C15 C 0.9723(4) 0.43523(17) 0.78741(12) 0.0313(6) Uani 1 1 d . . . . .
C16 C 1.0226(4) 0.48661(16) 0.83915(12) 0.0305(6) Uani 1 1 d . . . . .
C17 C 1.1786(4) 0.53556(19) 0.83700(14) 0.0397(7) Uani 1 1 d . . . . .
H17 H 1.209272 0.570156 0.872106 0.048 Uiso 1 1 calc R . . . .
C18 C 1.2878(5) 0.5323(2) 0.78210(15) 0.0496(8) Uani 1 1 d . . . . .
H18 H 1.395179 0.565235 0.779250 0.059 Uiso 1 1 calc R . . . .
C19 C 1.2421(5) 0.4810(2) 0.73068(15) 0.0494(8) Uani 1 1 d . . . . .
H19 H 1.319989 0.479224 0.693630 0.059 Uiso 1 1 calc R . . . .
C20 C 1.0865(4) 0.4331(2) 0.73275(14) 0.0407(7) Uani 1 1 d . . . . .
H20 H 1.056840 0.398854 0.697316 0.049 Uiso 1 1 calc R . . . .
C21 C 0.6129(4) 0.48079(15) 1.00710(12) 0.0265(5) Uani 1 1 d . . . . .
C22 C 0.8925(4) 0.52560(15) 0.94697(12) 0.0265(5) Uani 1 1 d . . . . .
H22 H 1.024674 0.534021 0.959623 0.032 Uiso 1 1 calc R . . . .
C23 C 0.8073(4) 0.60920(15) 0.93604(12) 0.0262(5) Uani 1 1 d . . . . .
H23 H 0.850990 0.631206 0.893615 0.031 Uiso 1 1 calc R . . . .
C24 C 0.5979(4) 0.60277(15) 0.93528(12) 0.0256(5) Uani 1 1 d . . . . .
H24 H 0.559279 0.566004 0.899320 0.031 Uiso 1 1 calc R . . . .
C25 C 0.5364(3) 0.56688(15) 0.99963(12) 0.0243(5) Uani 1 1 d . . . . .
H25 H 0.586620 0.601029 1.035499 0.029 Uiso 1 1 calc R . . . .
C26 C 0.2379(6) 0.1408(2) 0.7586(2) 0.0667(11) Uani 1 1 d . . . . .
H26A H 0.282631 0.128635 0.714890 0.100 Uiso 1 1 calc GR . . . .
H26B H 0.122685 0.171830 0.755831 0.100 Uiso 1 1 calc GR . . . .
H26C H 0.215056 0.090256 0.781981 0.100 Uiso 1 1 calc GR . . . .
C27 C 0.5975(4) 0.45029(17) 1.07667(13) 0.0347(6) Uani 1 1 d . . . . .
H27A H 0.628695 0.392707 1.078092 0.052 Uiso 1 1 calc GR . . . .
H27B H 0.470654 0.458098 1.092250 0.052 Uiso 1 1 calc GR . . . .
H27C H 0.683398 0.480470 1.104320 0.052 Uiso 1 1 calc GR . . . .
C28 C 0.2679(4) 0.60686(18) 1.05951(12) 0.0343(6) Uani 1 1 d . . . . .
H28A H 0.303392 0.663982 1.059277 0.051 Uiso 1 1 calc GR . . . .
H28B H 0.318391 0.580676 1.098225 0.051 Uiso 1 1 calc GR . . . .
H28C H 0.132568 0.602443 1.059804 0.051 Uiso 1 1 calc GR . . . .
O7 O 0.6653(3) 0.76914(11) 1.05958(8) 0.0293(4) Uani 1 1 d . . . . .
H7A H 0.716686 0.739204 1.031453 0.044 Uiso 1 1 d G . . . .
H7B H 0.663410 0.744913 1.095884 0.044 Uiso 1 1 d G . . . .

loop_
_atom_site_aniso_label
_atom_site_aniso_U_11
_atom_site_aniso_U_22
_atom_site_aniso_U_33
_atom_site_aniso_U_23
_atom_site_aniso_U_13
_atom_site_aniso_U_12
O1 0.0605(14) 0.0641(15) 0.0367(11) -0.0202(10) 0.0113(11) -0.0184(13)
O2 0.0616(14) 0.0386(11) 0.0477(12) -0.0083(9) -0.0025(11) -0.0140(11)
O3 0.0245(8) 0.0317(9) 0.0285(9) 0.0012(7) -0.0003(7) 0.0051(7)
O4 0.0243(9) 0.0332(10) 0.0359(10) -0.0092(8) 0.0019(7) -0.0034(8)
O5 0.0263(9) 0.0299(9) 0.0403(10) 0.0087(8) 0.0020(8) 0.0043(8)
O6 0.0233(9) 0.0298(9) 0.0275(9) -0.0029(7) 0.0009(7) 0.0014(7)
N1 0.0558(16) 0.0514(16) 0.0342(13) -0.0147(11) -0.0011(12) -0.0153(14)
N2 0.0287(11) 0.0255(10) 0.0297(11) -0.0033(9) 0.0034(9) 0.0004(9)
N3 0.0257(10) 0.0318(11) 0.0279(11) -0.0072(9) 0.0028(9) -0.0010(9)
C1 0.0522(18) 0.0422(17) 0.0339(15) -0.0089(12) -0.0013(14) -0.0094(15)
C2 0.0445(16) 0.0350(14) 0.0390(15) -0.0052(13) -0.0017(13) -0.0084(14)
C3 0.0397(15) 0.0309(14) 0.0376(15) -0.0058(12) -0.0026(13) -0.0021(13)
C4 0.0407(15) 0.0341(14) 0.0327(14) -0.0075(11) 0.0002(12) -0.0023(13)
C5 0.0339(14) 0.0325(13) 0.0287(13) -0.0054(11) -0.0005(11) -0.0007(12)
C6 0.0297(14) 0.0259(12) 0.0298(13) -0.0027(11) -0.0020(11) -0.0001(11)
C7 0.0297(13) 0.0249(12) 0.0292(13) -0.0010(10) 0.0004(11) 0.0020(11)
C8 0.0339(14) 0.0250(12) 0.0345(14) -0.0004(11) -0.0018(12) -0.0013(11)
C9 0.0325(14) 0.0222(12) 0.0397(14) 0.0023(11) -0.0003(12) 0.0004(11)
C10 0.0285(13) 0.0216(12) 0.0388(14) 0.0029(11) 0.0029(11) 0.0026(10)
C11 0.0368(15) 0.0264(13) 0.0435(15) 0.0024(12) 0.0078(12) 0.0040(12)
C12 0.0334(15) 0.0277(13) 0.0561(18) 0.0061(13) 0.0126(13) 0.0046(12)
C13 0.0332(14) 0.0272(13) 0.066(2) 0.0060(13) 0.0058(14) -0.0028(12)
C14 0.0371(15) 0.0260(13) 0.0529(17) 0.0018(12) -0.0027(14) -0.0037(12)
C15 0.0312(13) 0.0354(14) 0.0274(12) -0.0037(11) 0.0000(11) 0.0014(12)
C16 0.0269(13) 0.0361(14) 0.0284(13) -0.0033(11) 0.0019(11) 0.0007(12)
C17 0.0315(15) 0.0524(17) 0.0353(15) -0.0144(13) 0.0029(12) -0.0052(13)
C18 0.0384(16) 0.068(2) 0.0427(17) -0.0115(16) 0.0081(14) -0.0175(16)
C19 0.0421(17) 0.069(2) 0.0368(16) -0.0122(15) 0.0137(14) -0.0097(17)
C20 0.0383(15) 0.0522(17) 0.0315(14) -0.0086(13) 0.0031(13) -0.0018(14)
C21 0.0258(12) 0.0287(13) 0.0250(12) -0.0010(10) -0.0004(10) 0.0020(11)
C22 0.0232(12) 0.0315(13) 0.0248(12) -0.0042(10) -0.0011(10) 0.0012(11)
C23 0.0259(13) 0.0276(12) 0.0250(12) -0.0019(10) 0.0000(10) -0.0019(11)
C24 0.0253(12) 0.0257(11) 0.0257(12) 0.0006(10) -0.0001(10) 0.0020(11)
C25 0.0228(11) 0.0265(12) 0.0235(11) -0.0015(10) -0.0015(10) 0.0012(10)
C26 0.076(3) 0.059(2) 0.064(2) -0.0148(19) 0.003(2) -0.031(2)
C27 0.0375(15) 0.0380(15) 0.0285(14) 0.0072(11) 0.0011(12) 0.0067(13)
C28 0.0302(14) 0.0451(15) 0.0277(13) -0.0017(12) 0.0040(11) 0.0068(13)
O7 0.0310(10) 0.0284(9) 0.0286(9) 0.0007(7) 0.0006(8) 0.0012(8)

loop_
_atom_type_symbol
_atom_type_description
_atom_type_scat_dispersion_real
_atom_type_scat_dispersion_imag
_atom_type_scat_source
C C 0.0181 0.0091 'International Tables Vol C Tables 4.2.6.8 and 6.1.1.4'
H H 0.0000 0.0000 'International Tables Vol C Tables 4.2.6.8 and 6.1.1.4'
N N 0.0311 0.0180 'International Tables Vol C Tables 4.2.6.8 and 6.1.1.4'
O O 0.0492 0.0322 'International Tables Vol C Tables 4.2.6.8 and 6.1.1.4'

loop_
_geom_angle_atom_site_label_1
_geom_angle_atom_site_label_2
_geom_angle_atom_site_label_3
_geom_angle
_geom_angle_site_symmetry_1
_geom_angle_site_symmetry_3
_geom_angle_publ_flag
C2 O2 C26 112.6(3) . . ?
C22 O3 C21 122.39(19) . . ?
C23 O4 H4 109.5 . . ?
C24 O5 H5 109.5 . . ?
C25 O6 C28 114.02(19) . . ?
C1 N1 H1 123.4 . . ?
C1 N1 C2 113.3(2) . . ?
C2 N1 H1 123.4 . . ?
C7 N2 C10 107.7(2) . . ?
C7 N2 C21 125.0(2) . . ?
C10 N2 C21 127.3(2) . . ?
C6 N3 C16 109.4(2) . . ?
C6 N3 C22 125.8(2) . . ?
C16 N3 C22 124.6(2) . . ?
O1 C1 N1 125.8(3) . . ?
O1 C1 C4 127.5(3) . . ?
N1 C1 C4 106.7(3) . . ?
O2 C2 N1 112.8(2) . . ?
O2 C2 H2 110.1 . . ?
O2 C2 C3 111.4(2) . . ?
N1 C2 H2 110.1 . . ?
N1 C2 C3 102.1(2) . . ?
C3 C2 H2 110.1 . . ?
C4 C3 C2 109.2(2) . . ?
C4 C3 C8 121.3(3) . . ?
C8 C3 C2 129.4(3) . . ?
C3 C4 C1 108.7(3) . . ?
C3 C4 C5 121.3(3) . . ?
C5 C4 C1 130.0(3) . . ?
C4 C5 C6 117.4(3) . . ?
C4 C5 C15 135.9(3) . . ?
C6 C5 C15 106.6(2) . . ?
N3 C6 C5 108.6(2) . . ?
N3 C6 C7 129.9(2) . . ?
C7 C6 C5 121.5(2) . . ?
N2 C7 C6 131.0(2) . . ?
N2 C7 C8 109.6(2) . . ?
C6 C7 C8 119.4(2) . . ?
C3 C8 C7 119.1(3) . . ?
C3 C8 C9 134.4(3) . . ?
C7 C8 C9 106.5(2) . . ?
C10 C9 C8 107.3(2) . . ?
C14 C9 C8 132.4(3) . . ?
C14 C9 C10 120.4(3) . . ?
N2 C10 C9 108.9(2) . . ?
C11 C10 N2 131.4(2) . . ?
C11 C10 C9 119.7(2) . . ?
C10 C11 H11 120.8 . . ?
C12 C11 C10 118.5(3) . . ?
C12 C11 H11 120.8 . . ?
C11 C12 H12 119.0 . . ?
C11 C12 C13 122.0(3) . . ?
C13 C12 H12 119.0 . . ?
C12 C13 H13 120.0 . . ?
C14 C13 C12 120.1(3) . . ?
C14 C13 H13 120.0 . . ?
C9 C14 H14 120.3 . . ?
C13 C14 C9 119.3(3) . . ?
C13 C14 H14 120.3 . . ?
C16 C15 C5 106.6(2) . . ?
C20 C15 C5 135.1(3) . . ?
C20 C15 C16 118.3(3) . . ?
N3 C16 C15 108.7(2) . . ?
N3 C16 C17 128.9(2) . . ?
C17 C16 C15 122.4(2) . . ?
C16 C17 H17 121.1 . . ?
C18 C17 C16 117.8(3) . . ?
C18 C17 H17 121.1 . . ?
C17 C18 H18 119.6 . . ?
C17 C18 C19 120.8(3) . . ?
C19 C18 H18 119.6 . . ?
C18 C19 H19 119.4 . . ?
C20 C19 C18 121.3(3) . . ?
C20 C19 H19 119.4 . . ?
C15 C20 H20 120.3 . . ?
C19 C20 C15 119.5(3) . . ?
C19 C20 H20 120.3 . . ?
O3 C21 N2 109.8(2) . . ?
O3 C21 C25 110.0(2) . . ?
O3 C21 C27 102.2(2) . . ?
N2 C21 C25 111.03(19) . . ?
N2 C21 C27 111.5(2) . . ?
C27 C21 C25 112.0(2) . . ?
O3 C22 N3 109.8(2) . . ?
O3 C22 H22 107.2 . . ?
O3 C22 C23 114.2(2) . . ?
N3 C22 H22 107.2 . . ?
N3 C22 C23 110.8(2) . . ?
C23 C22 H22 107.2 . . ?
O4 C23 C22 110.1(2) . . ?
O4 C23 H23 109.4 . . ?
O4 C23 C24 108.8(2) . . ?
C22 C23 H23 109.4 . . ?
C24 C23 C22 109.8(2) . . ?
C24 C23 H23 109.4 . . ?
O5 C24 C23 108.1(2) . . ?
O5 C24 H24 109.2 . . ?
O5 C24 C25 113.0(2) . . ?
C23 C24 H24 109.2 . . ?
C23 C24 C25 108.0(2) . . ?
C25 C24 H24 109.2 . . ?
O6 C25 C21 111.6(2) . . ?
O6 C25 C24 109.1(2) . . ?
O6 C25 H25 108.6 . . ?
C21 C25 H25 108.6 . . ?
C24 C25 C21 110.2(2) . . ?
C24 C25 H25 108.6 . . ?
O2 C26 H26A 109.5 . . ?
O2 C26 H26B 109.5 . . ?
O2 C26 H26C 109.5 . . ?
H26A C26 H26B 109.5 . . ?
H26A C26 H26C 109.5 . . ?
H26B C26 H26C 109.5 . . ?
C21 C27 H27A 109.5 . . ?
C21 C27 H27B 109.5 . . ?
C21 C27 H27C 109.5 . . ?
H27A C27 H27B 109.5 . . ?
H27A C27 H27C 109.5 . . ?
H27B C27 H27C 109.5 . . ?
O6 C28 H28A 109.5 . . ?
O6 C28 H28B 109.5 . . ?
O6 C28 H28C 109.5 . . ?
H28A C28 H28B 109.5 . . ?
H28A C28 H28C 109.5 . . ?
H28B C28 H28C 109.5 . . ?
H7A O7 H7B 109.5 . . ?

loop_
_geom_bond_atom_site_label_1
_geom_bond_atom_site_label_2
_geom_bond_distance
_geom_bond_site_symmetry_2
_geom_bond_publ_flag
O1 C1 1.237(4) . ?
O2 C2 1.409(4) . ?
O2 C26 1.439(4) . ?
O3 C21 1.424(3) . ?
O3 C22 1.410(3) . ?
O4 H4 0.8400 . ?
O4 C23 1.419(3) . ?
O5 H5 0.8400 . ?
O5 C24 1.419(3) . ?
O6 C25 1.422(3) . ?
O6 C28 1.431(3) . ?
N1 H1 0.8800 . ?
N1 C1 1.361(4) . ?
N1 C2 1.454(4) . ?
N2 C7 1.398(3) . ?
N2 C10 1.404(3) . ?
N2 C21 1.492(3) . ?
N3 C6 1.377(3) . ?
N3 C16 1.381(3) . ?
N3 C22 1.443(3) . ?
C1 C4 1.476(4) . ?
C2 H2 1.0000 . ?
C2 C3 1.515(4) . ?
C3 C4 1.378(4) . ?
C3 C8 1.396(4) . ?
C4 C5 1.410(4) . ?
C5 C6 1.418(4) . ?
C5 C15 1.440(4) . ?
C6 C7 1.399(4) . ?
C7 C8 1.415(4) . ?
C8 C9 1.441(4) . ?
C9 C10 1.415(4) . ?
C9 C14 1.399(4) . ?
C10 C11 1.399(4) . ?
C11 H11 0.9500 . ?
C11 C12 1.382(4) . ?
C12 H12 0.9500 . ?
C12 C13 1.394(4) . ?
C13 H13 0.9500 . ?
C13 C14 1.377(4) . ?
C14 H14 0.9500 . ?
C15 C16 1.413(4) . ?
C15 C20 1.398(4) . ?
C16 C17 1.389(4) . ?
C17 H17 0.9500 . ?
C17 C18 1.382(4) . ?
C18 H18 0.9500 . ?
C18 C19 1.399(4) . ?
C19 H19 0.9500 . ?
C19 C20 1.377(5) . ?
C20 H20 0.9500 . ?
C21 C25 1.537(3) . ?
C21 C27 1.527(3) . ?
C22 H22 1.0000 . ?
C22 C23 1.532(4) . ?
C23 H23 1.0000 . ?
C23 C24 1.516(3) . ?
C24 H24 1.0000 . ?
C24 C25 1.522(3) . ?
C25 H25 1.0000 . ?
C26 H26A 0.9800 . ?
C26 H26B 0.9800 . ?
C26 H26C 0.9800 . ?
C27 H27A 0.9800 . ?
C27 H27B 0.9800 . ?
C27 H27C 0.9800 . ?
C28 H28A 0.9800 . ?
C28 H28B 0.9800 . ?
C28 H28C 0.9800 . ?
O7 H7A 0.8491 . ?
O7 H7B 0.8502 . ?
